data_1575372
loop_
_publ_author_name
'Shi, Dier'
'Liu, Jiyong'
'Liu, Shuna'
'Wang, Yu'
'Yu, Kaxi'
'Hu, Xiurong'

_publ_section_title
;
 Reversible single-crystal-to-single-crystal phase transition of
 nirmatrelvir
;
_journal_issue 36
_journal_name_full CrystEngComm
_journal_page_first 6009
_journal_page_last 6018
_journal_paper_doi 10.1039/D5CE00705D
_journal_volume 27
_journal_year 2025
_chemical_absolute_configuration unk
_chemical_formula_moiety 'C23 H32 F3 N5 O4'
_chemical_formula_sum 'C23 H32 F3 N5 O4'
_chemical_formula_weight 499.53
_space_group_crystal_system orthorhombic
_space_group_IT_number 19
_space_group_name_Hall 'P 2ac 2ab'
_space_group_name_H-M_alt 'P 21 21 21'
_atom_sites_solution_hydrogens mixed
_atom_sites_solution_primary dual
_audit_creation_date 2024-05-15
_audit_creation_method
;
Olex2 1.3
(compiled 2020.11.12 svn.r5f609507 for OlexSys, GUI svn.r6408)
;
_audit_update_record
;
2024-06-13 deposited with the CCDC.	2025-08-07 downloaded from the CCDC.
;
_cell_angle_alpha 90
_cell_angle_beta 90
_cell_angle_gamma 90
_cell_formula_units_Z 4
_cell_length_a 9.2125(4)
_cell_length_b 15.0829(6)
_cell_length_c 18.0498(5)
_cell_measurement_reflns_used 6228
_cell_measurement_temperature 173.00
_cell_measurement_theta_max 27.14
_cell_measurement_theta_min 2.48
_cell_volume 2508.04(16)
_computing_cell_refinement 'SAINT V8.40B (?, 2016)'
_computing_data_reduction 'SAINT V8.40B (?, 2016)'
_computing_molecular_graphics 'Olex2 1.3 (Dolomanov et al., 2009)'
_computing_publication_material 'Olex2 1.3 (Dolomanov et al., 2009)'
_computing_structure_refinement 'SHELXL 2018/3 (Sheldrick, 2015)'
_computing_structure_solution 'SHELXT 2018/2 (Sheldrick, 2018)'
_diffrn_ambient_temperature 173.00
_diffrn_measured_fraction_theta_full 1.000
_diffrn_measured_fraction_theta_max 0.999
_diffrn_measurement_device_type 'Bruker D8 Venture'
_diffrn_measurement_method '\f and \w scans'
_diffrn_radiation_type MoK\a
_diffrn_radiation_wavelength 0.71073
_diffrn_reflns_av_R_equivalents 0.0787
_diffrn_reflns_av_unetI/netI 0.0582
_diffrn_reflns_Laue_measured_fraction_full 1.000
_diffrn_reflns_Laue_measured_fraction_max 0.999
_diffrn_reflns_limit_h_max 11
_diffrn_reflns_limit_h_min -11
_diffrn_reflns_limit_k_max 19
_diffrn_reflns_limit_k_min -19
_diffrn_reflns_limit_l_max 23
_diffrn_reflns_limit_l_min -21
_diffrn_reflns_number 28799
_diffrn_reflns_point_group_measured_fraction_full 0.999
_diffrn_reflns_point_group_measured_fraction_max 0.999
_diffrn_reflns_theta_full 25.242
_diffrn_reflns_theta_max 27.477
_diffrn_reflns_theta_min 2.257
_diffrn_source_current 1.4
_diffrn_source_power 0.07
_diffrn_source_voltage 50.0
_diffrn_standards_number 0
_exptl_absorpt_coefficient_mu 0.106
_exptl_absorpt_correction_T_max 0.7456
_exptl_absorpt_correction_T_min 0.6936
_exptl_absorpt_correction_type multi-scan
_exptl_crystal_colour 'clear colourless'
_exptl_crystal_colour_lustre clear
_exptl_crystal_colour_primary colourless
_exptl_crystal_density_diffrn 1.323
_exptl_crystal_description needle
_exptl_crystal_F_000 1056
_exptl_crystal_size_max 0.28
_exptl_crystal_size_mid 0.113
_exptl_crystal_size_min 0.07
_refine_diff_density_max 0.237
_refine_diff_density_min -0.290
_refine_diff_density_rms 0.051
_refine_ls_abs_structure_details
;
 Flack x determined using 1470 quotients [(I+)-(I-)]/[(I+)+(I-)]
 (Parsons, Flack and Wagner, Acta Cryst. B69 (2013) 249-259).
;
_refine_ls_abs_structure_Flack -0.3(5)
_refine_ls_extinction_method none
_refine_ls_goodness_of_fit_ref 1.111
_refine_ls_hydrogen_treatment mixed
_refine_ls_matrix_type full
_refine_ls_number_parameters 325
_refine_ls_number_reflns 5728
_refine_ls_number_restraints 0
_refine_ls_restrained_S_all 1.111
_refine_ls_R_factor_all 0.0837
_refine_ls_R_factor_gt 0.0550
_refine_ls_shift/su_max 0.000
_refine_ls_shift/su_mean 0.000
_refine_ls_structure_factor_coef Fsqd
_refine_ls_weighting_details 'w=1/[\s^2^(Fo^2^)+(0.0297P)^2^+0.8346P] where P=(Fo^2^+2Fc^2^)/3'
_refine_ls_weighting_scheme calc
_refine_ls_wR_factor_gt 0.0981
_refine_ls_wR_factor_ref 0.1107
_reflns_Friedel_coverage 0.773
_reflns_Friedel_fraction_full 0.999
_reflns_Friedel_fraction_max 0.999
_reflns_number_gt 4407
_reflns_number_total 5728
_reflns_threshold_expression 'I > 2\s(I)'
_cod_data_source_file d5ce00705d2.cif
_cod_data_source_block nmtw_1_173k_0m
_cod_depositor_comments 'Adding full bibliography for 1575370--1575374.cif.'
_cod_database_code 1575372
_shelx_shelxl_version_number 2018/3
_shelx_space_group_comment
;
The symmetry employed for this shelxl refinement is uniquely defined
by the following loop, which should always be used as a source of
symmetry information in preference to the above space-group names.
They are only intended as comments.
;
_shelx_estimated_absorpt_t_max 0.993
_shelx_estimated_absorpt_t_min 0.971
_olex2_refinement_description
;
1. Fixed Uiso
 At 1.2 times of:
  All C(H) groups, All C(H,H) groups, All N(H) groups
 At 1.5 times of:
  All C(H,H,H) groups
2.a Ternary CH refined with riding coordinates:
 C17(H17), C9(H9), C6(H6), C10(H10), C3(H3A), C11(H11)
2.b Secondary CH2 refined with riding coordinates:
 C2(H2A,H2B), C5(H5A,H5B), C1(H1A,H1B), C12(H12A,H12B)
2.c Aromatic/amide H refined with riding coordinates:
 N3(H3), N1(H1)
2.d Idealised Me refined as rotating group:
 C20(H20A,H20B,H20C), C14(H14A,H14B,H14C), C15(H15A,H15B,H15C), C21(H21A,H21B,
 H21C), C19(H19A,H19B,H19C)
;
_olex2_submission_special_instructions 'No special instructions were received'

loop_
_space_group_symop_operation_xyz
'x, y, z'
'-x+1/2, -y, z+1/2'
'-x, y+1/2, -z+1/2'
'x+1/2, -y+1/2, -z'

loop_
_atom_site_label
_atom_site_type_symbol
_atom_site_fract_x
_atom_site_fract_y
_atom_site_fract_z
_atom_site_U_iso_or_equiv
_atom_site_adp_type
_atom_site_occupancy
_atom_site_site_symmetry_order
_atom_site_calc_flag
_atom_site_refinement_flags_posn
_atom_site_refinement_flags_adp
_atom_site_refinement_flags_occupancy
_atom_site_disorder_assembly
_atom_site_disorder_group
O2 O 0.7568(3) 0.55558(14) 0.71582(13) 0.0336(6) Uani 1 1 d . . . . .
O3 O 0.8281(3) 0.62390(18) 0.92180(13) 0.0368(6) Uani 1 1 d . . . . .
N4 N 0.8559(3) 0.68585(18) 0.80954(14) 0.0245(6) Uani 1 1 d . . . . .
O1 O 0.2696(3) 0.73269(16) 0.48220(14) 0.0383(7) Uani 1 1 d . . . . .
N3 N 0.6729(3) 0.65216(17) 0.62973(14) 0.0228(6) Uani 1 1 d . . . . .
H3 H 0.656182 0.708034 0.618552 0.027 Uiso 1 1 calc R U . . .
F2 F 0.4960(4) 0.39521(16) 0.86759(15) 0.0656(8) Uani 1 1 d . . . . .
N5 N 0.5531(3) 0.56870(19) 0.86089(16) 0.0262(6) Uani 1 1 d . . . . .
O4 O 0.4067(3) 0.5792(2) 0.75939(15) 0.0516(8) Uani 1 1 d . . . . .
N1 N 0.1153(3) 0.6345(2) 0.53884(16) 0.0342(8) Uani 1 1 d . . . . .
H1 H 0.034882 0.652658 0.517374 0.041 Uiso 1 1 calc R U . . .
N2 N 0.8350(4) 0.5350(2) 0.49203(18) 0.0418(8) Uani 1 1 d . . . . .
C8 C 0.7447(4) 0.6312(2) 0.69313(17) 0.0224(7) Uani 1 1 d . . . . .
C4 C 0.2444(4) 0.6712(2) 0.52565(18) 0.0260(7) Uani 1 1 d . . . . .
C17 C 0.6079(4) 0.6599(2) 0.85776(18) 0.0254(7) Uani 1 1 d . . . . .
H17 H 0.585635 0.683885 0.807377 0.030 Uiso 1 1 calc R U . . .
C9 C 0.8061(4) 0.7114(2) 0.73522(17) 0.0226(7) Uani 1 1 d . . . . .
H9 H 0.731630 0.759455 0.738621 0.027 Uiso 1 1 calc R U . . .
C16 C 0.7730(4) 0.6546(2) 0.86536(18) 0.0252(7) Uani 1 1 d . . . . .
F1 F 0.2822(4) 0.4354(2) 0.8445(2) 0.1098(14) Uani 1 1 d . . . . .
C6 C 0.6236(4) 0.5820(2) 0.58035(18) 0.0240(7) Uani 1 1 d . . . . .
H6 H 0.590520 0.530363 0.610728 0.029 Uiso 1 1 calc R U . . .
C18 C 0.5326(4) 0.7206(2) 0.91525(19) 0.0299(8) Uani 1 1 d . . . . .
C7 C 0.7440(4) 0.5535(2) 0.53215(19) 0.0299(8) Uani 1 1 d . . . . .
C2 C 0.2797(4) 0.5388(2) 0.59532(19) 0.0282(8) Uani 1 1 d . . . . .
H2A H 0.303168 0.490206 0.560448 0.034 Uiso 1 1 calc R U . . .
H2B H 0.308087 0.520562 0.645971 0.034 Uiso 1 1 calc R U . . .
F3 F 0.4216(5) 0.3991(2) 0.75712(16) 0.1181(17) Uani 1 1 d . . . . .
C10 C 0.9422(4) 0.7456(2) 0.69730(19) 0.0273(8) Uani 1 1 d . . . . .
H10 H 0.951442 0.736576 0.642613 0.033 Uiso 1 1 calc R U . . .
C3 C 0.3572(4) 0.6248(2) 0.57285(18) 0.0250(7) Uani 1 1 d . . . . .
H3A H 0.375840 0.661039 0.618233 0.030 Uiso 1 1 calc R U . . .
C5 C 0.4978(4) 0.6130(2) 0.53111(18) 0.0266(7) Uani 1 1 d . . . . .
H5A H 0.524562 0.670041 0.507704 0.032 Uiso 1 1 calc R U . . .
H5B H 0.482910 0.569056 0.491061 0.032 Uiso 1 1 calc R U . . .
C1 C 0.1190(4) 0.5615(2) 0.5921(2) 0.0320(8) Uani 1 1 d . . . . .
H1A H 0.061012 0.510450 0.574495 0.038 Uiso 1 1 calc R U . . .
H1B H 0.082448 0.580510 0.641160 0.038 Uiso 1 1 calc R U . . .
C13 C 1.0323(4) 0.8179(2) 0.73273(19) 0.0322(8) Uani 1 1 d . . . . .
C11 C 1.0715(4) 0.7224(2) 0.74556(19) 0.0316(8) Uani 1 1 d . . . . .
H11 H 1.160748 0.698424 0.721158 0.038 Uiso 1 1 calc R U . . .
C20 C 0.5282(5) 0.6782(3) 0.99237(19) 0.0377(9) Uani 1 1 d . . . . .
H20A H 0.466578 0.625249 0.991064 0.057 Uiso 1 1 calc R U . . .
H20B H 0.488609 0.720730 1.028061 0.057 Uiso 1 1 calc R U . . .
H20C H 0.626767 0.661399 1.007310 0.057 Uiso 1 1 calc R U . . .
C22 C 0.4610(4) 0.5383(3) 0.8106(2) 0.0357(9) Uani 1 1 d . . . . .
C12 C 1.0147(4) 0.6759(2) 0.81336(19) 0.0293(8) Uani 1 1 d . . . . .
H12A H 1.042280 0.612430 0.812887 0.035 Uiso 1 1 calc R U . . .
H12B H 1.053401 0.703577 0.858978 0.035 Uiso 1 1 calc R U . . .
C14 C 0.9757(5) 0.8760(3) 0.7949(2) 0.0389(9) Uani 1 1 d . . . . .
H14A H 0.922500 0.926291 0.773884 0.058 Uiso 1 1 calc R U . . .
H14B H 1.057496 0.897912 0.824394 0.058 Uiso 1 1 calc R U . . .
H14C H 0.910679 0.841260 0.826570 0.058 Uiso 1 1 calc R U . . .
C15 C 1.1308(5) 0.8681(3) 0.6798(2) 0.0454(11) Uani 1 1 d . . . . .
H15A H 1.166211 0.827617 0.641399 0.068 Uiso 1 1 calc R U . . .
H15B H 1.213363 0.892519 0.707281 0.068 Uiso 1 1 calc R U . . .
H15C H 1.076230 0.916513 0.656684 0.068 Uiso 1 1 calc R U . . .
C21 C 0.6141(5) 0.8087(2) 0.9195(2) 0.0422(10) Uani 1 1 d . . . . .
H21A H 0.712434 0.798397 0.938277 0.063 Uiso 1 1 calc R U . . .
H21B H 0.562544 0.849059 0.952976 0.063 Uiso 1 1 calc R U . . .
H21C H 0.619408 0.835192 0.870004 0.063 Uiso 1 1 calc R U . . .
C19 C 0.3763(4) 0.7377(3) 0.8895(2) 0.0452(10) Uani 1 1 d . . . . .
H19A H 0.377697 0.766440 0.840828 0.068 Uiso 1 1 calc R U . . .
H19B H 0.327178 0.776267 0.925260 0.068 Uiso 1 1 calc R U . . .
H19C H 0.324187 0.681168 0.885970 0.068 Uiso 1 1 calc R U . . .
C23 C 0.4154(6) 0.4418(3) 0.8206(2) 0.0547(13) Uani 1 1 d . . . . .
H5 H 0.589(4) 0.535(2) 0.895(2) 0.027(10) Uiso 1 1 d . . . . .

loop_
_atom_site_aniso_label
_atom_site_aniso_U_11
_atom_site_aniso_U_22
_atom_site_aniso_U_33
_atom_site_aniso_U_23
_atom_site_aniso_U_13
_atom_site_aniso_U_12
O2 0.0462(17) 0.0225(12) 0.0320(13) 0.0032(10) -0.0122(12) 0.0010(12)
O3 0.0286(14) 0.0538(16) 0.0279(13) 0.0128(12) -0.0066(12) -0.0040(13)
N4 0.0204(15) 0.0327(16) 0.0206(14) -0.0015(11) -0.0028(12) 0.0010(12)
O1 0.0379(16) 0.0366(14) 0.0403(15) 0.0170(12) -0.0006(13) 0.0034(12)
N3 0.0266(16) 0.0210(13) 0.0208(13) 0.0008(10) -0.0041(12) -0.0004(12)
F2 0.088(2) 0.0407(14) 0.0681(17) 0.0043(13) -0.0106(18) -0.0186(14)
N5 0.0245(16) 0.0322(15) 0.0220(15) 0.0014(12) -0.0018(13) -0.0071(13)
O4 0.055(2) 0.0628(19) 0.0370(16) 0.0054(14) -0.0220(15) -0.0150(16)
N1 0.0253(17) 0.0397(18) 0.0374(18) 0.0117(14) -0.0074(14) 0.0026(14)
N2 0.0307(19) 0.052(2) 0.0428(19) -0.0172(16) -0.0016(16) 0.0007(16)
C8 0.0190(17) 0.0260(17) 0.0221(16) 0.0008(13) 0.0035(14) 0.0019(14)
C4 0.0253(19) 0.0295(17) 0.0231(16) -0.0001(14) -0.0001(15) 0.0016(15)
C17 0.0263(19) 0.0294(18) 0.0204(16) 0.0050(14) -0.0032(14) -0.0042(14)
C9 0.0220(18) 0.0260(16) 0.0197(16) -0.0004(12) -0.0013(14) -0.0003(14)
C16 0.0244(18) 0.0268(17) 0.0245(17) 0.0009(13) -0.0031(15) -0.0060(14)
F1 0.060(2) 0.100(3) 0.170(4) 0.036(3) 0.002(2) -0.042(2)
C6 0.0228(17) 0.0232(16) 0.0260(17) -0.0009(13) -0.0024(15) -0.0013(14)
C18 0.028(2) 0.0307(18) 0.0306(19) -0.0002(15) 0.0022(16) -0.0030(16)
C7 0.0237(19) 0.0339(19) 0.0321(19) -0.0060(15) -0.0094(16) -0.0003(16)
C2 0.0271(19) 0.0296(18) 0.0280(18) 0.0069(14) -0.0032(15) -0.0017(15)
F3 0.234(5) 0.069(2) 0.0509(17) -0.0141(15) -0.019(3) -0.068(3)
C10 0.0268(19) 0.0315(18) 0.0236(17) -0.0025(13) 0.0009(15) -0.0060(15)
C3 0.0249(19) 0.0272(17) 0.0228(17) 0.0022(13) -0.0023(14) -0.0028(15)
C5 0.0248(19) 0.0313(18) 0.0238(17) 0.0018(14) -0.0051(15) -0.0016(15)
C1 0.030(2) 0.0328(19) 0.0327(19) 0.0037(15) -0.0029(17) -0.0030(16)
C13 0.032(2) 0.0352(19) 0.0290(19) -0.0046(15) 0.0028(16) -0.0098(17)
C11 0.0223(19) 0.044(2) 0.0287(19) -0.0057(16) 0.0047(16) -0.0034(16)
C20 0.042(2) 0.043(2) 0.0289(19) -0.0044(16) 0.0080(18) -0.0021(19)
C22 0.037(2) 0.042(2) 0.0281(19) -0.0007(16) -0.0027(18) -0.0130(18)
C12 0.0178(18) 0.040(2) 0.0302(18) -0.0023(15) -0.0035(15) 0.0001(16)
C14 0.041(2) 0.037(2) 0.039(2) -0.0075(17) 0.0020(19) -0.0109(19)
C15 0.046(3) 0.053(3) 0.038(2) -0.0056(18) 0.007(2) -0.024(2)
C21 0.045(3) 0.033(2) 0.048(2) -0.0035(17) 0.005(2) -0.0034(18)
C19 0.033(2) 0.057(3) 0.045(2) -0.0050(19) 0.000(2) 0.007(2)
C23 0.068(3) 0.055(3) 0.041(2) -0.001(2) -0.016(2) -0.029(3)

loop_
_atom_type_symbol
_atom_type_description
_atom_type_scat_dispersion_real
_atom_type_scat_dispersion_imag
_atom_type_scat_source
C C 0.0033 0.0016 'International Tables Vol C Tables 4.2.6.8 and 6.1.1.4'
H H 0.0000 0.0000 'International Tables Vol C Tables 4.2.6.8 and 6.1.1.4'
F F 0.0171 0.0103 'International Tables Vol C Tables 4.2.6.8 and 6.1.1.4'
N N 0.0061 0.0033 'International Tables Vol C Tables 4.2.6.8 and 6.1.1.4'
O O 0.0106 0.0060 'International Tables Vol C Tables 4.2.6.8 and 6.1.1.4'

loop_
_exptl_crystal_face_index_h
_exptl_crystal_face_index_k
_exptl_crystal_face_index_l
_exptl_crystal_face_perp_dist
0.00 -1.00 -1.00 0.0350
0.00 1.00 1.00 0.0280
-1.00 1.00 1.00 0.0980
1.00 -1.00 -1.00 0.1260
1.00 0.00 0.00 0.1340
-1.00 0.00 0.00 0.1400
1.00 1.00 0.00 0.1170
0.00 1.00 -1.00 0.0490
0.00 -1.00 1.00 0.0120

loop_
_geom_angle_atom_site_label_1
_geom_angle_atom_site_label_2
_geom_angle_atom_site_label_3
_geom_angle
_geom_angle_site_symmetry_1
_geom_angle_site_symmetry_3
_geom_angle_publ_flag
C9 N4 C12 112.3(3) . . ?
C16 N4 C9 126.6(3) . . ?
C16 N4 C12 119.5(3) . . ?
C8 N3 H3 120.1 . . ?
C8 N3 C6 119.9(3) . . ?
C6 N3 H3 120.1 . . ?
C17 N5 H5 117(2) . . ?
C22 N5 C17 121.3(3) . . ?
C22 N5 H5 122(2) . . ?
C4 N1 H1 122.9 . . ?
C4 N1 C1 114.2(3) . . ?
C1 N1 H1 122.9 . . ?
O2 C8 N3 123.1(3) . . ?
O2 C8 C9 122.5(3) . . ?
N3 C8 C9 114.3(3) . . ?
O1 C4 N1 126.3(3) . . ?
O1 C4 C3 125.0(3) . . ?
N1 C4 C3 108.6(3) . . ?
N5 C17 H17 107.7 . . ?
N5 C17 C16 106.8(3) . . ?
N5 C17 C18 112.0(3) . . ?
C16 C17 H17 107.7 . . ?
C16 C17 C18 114.6(3) . . ?
C18 C17 H17 107.7 . . ?
N4 C9 C8 111.1(3) . . ?
N4 C9 H9 110.4 . . ?
N4 C9 C10 104.1(3) . . ?
C8 C9 H9 110.4 . . ?
C10 C9 C8 110.4(3) . . ?
C10 C9 H9 110.4 . . ?
O3 C16 N4 121.1(3) . . ?
O3 C16 C17 120.3(3) . . ?
N4 C16 C17 118.5(3) . . ?
N3 C6 H6 109.0 . . ?
N3 C6 C7 109.8(3) . . ?
N3 C6 C5 111.7(3) . . ?
C7 C6 H6 109.0 . . ?
C7 C6 C5 108.4(3) . . ?
C5 C6 H6 109.0 . . ?
C20 C18 C17 112.0(3) . . ?
C20 C18 C19 108.7(3) . . ?
C21 C18 C17 109.2(3) . . ?
C21 C18 C20 109.3(3) . . ?
C21 C18 C19 109.3(3) . . ?
C19 C18 C17 108.4(3) . . ?
N2 C7 C6 176.1(4) . . ?
H2A C2 H2B 108.9 . . ?
C3 C2 H2A 110.8 . . ?
C3 C2 H2B 110.8 . . ?
C1 C2 H2A 110.8 . . ?
C1 C2 H2B 110.8 . . ?
C1 C2 C3 104.6(3) . . ?
C9 C10 H10 118.0 . . ?
C13 C10 C9 120.5(3) . . ?
C13 C10 H10 118.0 . . ?
C13 C10 C11 59.5(2) . . ?
C11 C10 C9 108.1(3) . . ?
C11 C10 H10 118.0 . . ?
C4 C3 C2 102.7(3) . . ?
C4 C3 H3A 109.0 . . ?
C2 C3 H3A 109.0 . . ?
C5 C3 C4 111.3(3) . . ?
C5 C3 C2 115.6(3) . . ?
C5 C3 H3A 109.0 . . ?
C6 C5 H5A 108.9 . . ?
C6 C5 H5B 108.9 . . ?
C3 C5 C6 113.3(3) . . ?
C3 C5 H5A 108.9 . . ?
C3 C5 H5B 108.9 . . ?
H5A C5 H5B 107.7 . . ?
N1 C1 C2 102.6(3) . . ?
N1 C1 H1A 111.3 . . ?
N1 C1 H1B 111.3 . . ?
C2 C1 H1A 111.3 . . ?
C2 C1 H1B 111.3 . . ?
H1A C1 H1B 109.2 . . ?
C10 C13 C14 122.8(3) . . ?
C10 C13 C15 114.9(3) . . ?
C11 C13 C10 60.4(2) . . ?
C11 C13 C14 121.5(3) . . ?
C11 C13 C15 115.5(3) . . ?
C14 C13 C15 112.5(3) . . ?
C10 C11 H11 118.4 . . ?
C13 C11 C10 60.1(2) . . ?
C13 C11 H11 118.4 . . ?
C13 C11 C12 119.2(3) . . ?
C12 C11 C10 107.5(3) . . ?
C12 C11 H11 118.4 . . ?
C18 C20 H20A 109.5 . . ?
C18 C20 H20B 109.5 . . ?
C18 C20 H20C 109.5 . . ?
H20A C20 H20B 109.5 . . ?
H20A C20 H20C 109.5 . . ?
H20B C20 H20C 109.5 . . ?
N5 C22 C23 115.2(3) . . ?
O4 C22 N5 127.4(4) . . ?
O4 C22 C23 117.3(4) . . ?
N4 C12 C11 105.1(3) . . ?
N4 C12 H12A 110.7 . . ?
N4 C12 H12B 110.7 . . ?
C11 C12 H12A 110.7 . . ?
C11 C12 H12B 110.7 . . ?
H12A C12 H12B 108.8 . . ?
C13 C14 H14A 109.5 . . ?
C13 C14 H14B 109.5 . . ?
C13 C14 H14C 109.5 . . ?
H14A C14 H14B 109.5 . . ?
H14A C14 H14C 109.5 . . ?
H14B C14 H14C 109.5 . . ?
C13 C15 H15A 109.5 . . ?
C13 C15 H15B 109.5 . . ?
C13 C15 H15C 109.5 . . ?
H15A C15 H15B 109.5 . . ?
H15A C15 H15C 109.5 . . ?
H15B C15 H15C 109.5 . . ?
C18 C21 H21A 109.5 . . ?
C18 C21 H21B 109.5 . . ?
C18 C21 H21C 109.5 . . ?
H21A C21 H21B 109.5 . . ?
H21A C21 H21C 109.5 . . ?
H21B C21 H21C 109.5 . . ?
C18 C19 H19A 109.5 . . ?
C18 C19 H19B 109.5 . . ?
C18 C19 H19C 109.5 . . ?
H19A C19 H19B 109.5 . . ?
H19A C19 H19C 109.5 . . ?
H19B C19 H19C 109.5 . . ?
F2 C23 C22 115.2(4) . . ?
F1 C23 F2 106.0(4) . . ?
F1 C23 F3 107.1(4) . . ?
F1 C23 C22 111.7(4) . . ?
F3 C23 F2 105.8(4) . . ?
F3 C23 C22 110.6(4) . . ?

loop_
_geom_bond_atom_site_label_1
_geom_bond_atom_site_label_2
_geom_bond_distance
_geom_bond_site_symmetry_2
_geom_bond_publ_flag
O2 C8 1.216(4) . ?
O3 C16 1.229(4) . ?
N4 C9 1.469(4) . ?
N4 C16 1.349(4) . ?
N4 C12 1.472(4) . ?
O1 C4 1.237(4) . ?
N3 H3 0.8800 . ?
N3 C8 1.360(4) . ?
N3 C6 1.456(4) . ?
F2 C23 1.328(5) . ?
N5 C17 1.466(4) . ?
N5 C22 1.324(4) . ?
N5 H5 0.86(4) . ?
O4 C22 1.219(4) . ?
N1 H1 0.8800 . ?
N1 C4 1.332(5) . ?
N1 C1 1.462(4) . ?
N2 C7 1.142(5) . ?
C8 C9 1.537(4) . ?
C4 C3 1.515(5) . ?
C17 H17 1.0000 . ?
C17 C16 1.530(5) . ?
C17 C18 1.548(5) . ?
C9 H9 1.0000 . ?
C9 C10 1.519(5) . ?
F1 C23 1.304(6) . ?
C6 H6 1.0000 . ?
C6 C7 1.474(5) . ?
C6 C5 1.533(5) . ?
C18 C20 1.533(5) . ?
C18 C21 1.528(5) . ?
C18 C19 1.535(5) . ?
C2 H2A 0.9900 . ?
C2 H2B 0.9900 . ?
C2 C3 1.535(5) . ?
C2 C1 1.520(5) . ?
F3 C23 1.316(5) . ?
C10 H10 1.0000 . ?
C10 C13 1.512(5) . ?
C10 C11 1.517(5) . ?
C3 H3A 1.0000 . ?
C3 C5 1.509(5) . ?
C5 H5A 0.9900 . ?
C5 H5B 0.9900 . ?
C1 H1A 0.9900 . ?
C1 H1B 0.9900 . ?
C13 C11 1.503(5) . ?
C13 C14 1.516(5) . ?
C13 C15 1.519(5) . ?
C11 H11 1.0000 . ?
C11 C12 1.505(5) . ?
C20 H20A 0.9800 . ?
C20 H20B 0.9800 . ?
C20 H20C 0.9800 . ?
C22 C23 1.526(6) . ?
C12 H12A 0.9900 . ?
C12 H12B 0.9900 . ?
C14 H14A 0.9800 . ?
C14 H14B 0.9800 . ?
C14 H14C 0.9800 . ?
C15 H15A 0.9800 . ?
C15 H15B 0.9800 . ?
C15 H15C 0.9800 . ?
C21 H21A 0.9800 . ?
C21 H21B 0.9800 . ?
C21 H21C 0.9800 . ?
C19 H19A 0.9800 . ?
C19 H19B 0.9800 . ?
C19 H19C 0.9800 . ?

loop_
_geom_hbond_atom_site_label_D
_geom_hbond_atom_site_label_H
_geom_hbond_atom_site_label_A
_geom_hbond_distance_DH
_geom_hbond_distance_HA
_geom_hbond_distance_DA
_geom_hbond_angle_DHA
_geom_hbond_site_symmetry_A
_geom_hbond_publ_flag
N3 H3 O1 0.88 2.28 2.809(4) 118.6 4_566 yes
N1 H1 N2 0.88 2.60 3.104(5) 117.5 1_455 yes
C14 H14C N4 0.98 2.42 3.084(5) 124.9 . yes
N5 H5 N2 0.86(4) 2.16(4) 3.019(4) 171(3) 2_665 yes

loop_
_geom_torsion_atom_site_label_1
_geom_torsion_atom_site_label_2
_geom_torsion_atom_site_label_3
_geom_torsion_atom_site_label_4
_geom_torsion
_geom_torsion_site_symmetry_1
_geom_torsion_site_symmetry_2
_geom_torsion_site_symmetry_3
_geom_torsion_site_symmetry_4
_geom_torsion_publ_flag
O2 C8 C9 N4 -9.7(5) . . . . ?
O2 C8 C9 C10 105.2(4) . . . . ?
N4 C9 C10 C13 -54.0(4) . . . . ?
N4 C9 C10 C11 10.7(3) . . . . ?
O1 C4 C3 C2 -162.7(3) . . . . ?
O1 C4 C3 C5 -38.5(5) . . . . ?
N3 C8 C9 N4 168.6(3) . . . . ?
N3 C8 C9 C10 -76.5(3) . . . . ?
N3 C6 C5 C3 -71.6(4) . . . . ?
N5 C17 C16 O3 -61.9(4) . . . . ?
N5 C17 C16 N4 119.4(3) . . . . ?
N5 C17 C18 C20 48.0(4) . . . . ?
N5 C17 C18 C21 169.1(3) . . . . ?
N5 C17 C18 C19 -72.0(4) . . . . ?
N5 C22 C23 F2 -14.1(6) . . . . ?
N5 C22 C23 F1 106.9(5) . . . . ?
N5 C22 C23 F3 -134.0(4) . . . . ?
O4 C22 C23 F2 167.9(4) . . . . ?
O4 C22 C23 F1 -71.1(5) . . . . ?
O4 C22 C23 F3 48.0(6) . . . . ?
N1 C4 C3 C2 17.2(4) . . . . ?
N1 C4 C3 C5 141.4(3) . . . . ?
C8 N3 C6 C7 -82.5(4) . . . . ?
C8 N3 C6 C5 157.2(3) . . . . ?
C8 C9 C10 C13 -173.2(3) . . . . ?
C8 C9 C10 C11 -108.5(3) . . . . ?
C4 N1 C1 C2 -15.7(4) . . . . ?
C4 C3 C5 C6 169.5(3) . . . . ?
C17 N5 C22 O4 -3.0(6) . . . . ?
C17 N5 C22 C23 179.2(4) . . . . ?
C9 N4 C16 O3 170.0(3) . . . . ?
C9 N4 C16 C17 -11.3(5) . . . . ?
C9 N4 C12 C11 16.8(4) . . . . ?
C9 C10 C13 C11 94.2(3) . . . . ?
C9 C10 C13 C14 -16.3(5) . . . . ?
C9 C10 C13 C15 -159.4(3) . . . . ?
C9 C10 C11 C13 -115.2(3) . . . . ?
C9 C10 C11 C12 -1.1(4) . . . . ?
C16 N4 C9 C8 -63.9(4) . . . . ?
C16 N4 C9 C10 177.3(3) . . . . ?
C16 N4 C12 C11 -176.6(3) . . . . ?
C16 C17 C18 C20 -74.0(4) . . . . ?
C16 C17 C18 C21 47.2(4) . . . . ?
C16 C17 C18 C19 166.1(3) . . . . ?
C6 N3 C8 O2 -8.5(5) . . . . ?
C6 N3 C8 C9 173.1(3) . . . . ?
C18 C17 C16 O3 62.8(4) . . . . ?
C18 C17 C16 N4 -115.9(3) . . . . ?
C7 C6 C5 C3 167.3(3) . . . . ?
C2 C3 C5 C6 -73.9(4) . . . . ?
C10 C13 C11 C12 -94.4(3) . . . . ?
C10 C11 C12 N4 -9.0(4) . . . . ?
C3 C2 C1 N1 25.3(4) . . . . ?
C1 N1 C4 O1 178.8(3) . . . . ?
C1 N1 C4 C3 -1.0(4) . . . . ?
C1 C2 C3 C4 -25.9(4) . . . . ?
C1 C2 C3 C5 -147.3(3) . . . . ?
C13 C10 C11 C12 114.1(3) . . . . ?
C13 C11 C12 N4 56.0(4) . . . . ?
C11 C10 C13 C14 -110.4(4) . . . . ?
C11 C10 C13 C15 106.4(4) . . . . ?
C22 N5 C17 C16 -130.4(3) . . . . ?
C22 N5 C17 C18 103.3(4) . . . . ?
C12 N4 C9 C8 101.5(3) . . . . ?
C12 N4 C9 C10 -17.3(3) . . . . ?
C12 N4 C16 O3 5.5(5) . . . . ?
C12 N4 C16 C17 -175.8(3) . . . . ?
C14 C13 C11 C10 112.5(4) . . . . ?
C14 C13 C11 C12 18.1(5) . . . . ?
C15 C13 C11 C10 -105.4(3) . . . . ?
C15 C13 C11 C12 160.2(3) . . . . ?
